data_4022147
loop_
_publ_author_name
'Sergiy V. Rosokha'
'Jay K. Kochi'

_publ_section_title
;
 The Question of Aromaticity in Open-Shell Cations and Anions as
 Ion-Radical Offsprings of Polycyclic Aromatic and Antiaromatic Hydrocarbons
;
_journal_name_full 'Journal of Organic Chemistry'
_journal_page_first 9357
_journal_page_last 9365
_journal_paper_doi 10.1021/jo061695a
_journal_volume 71
_journal_year 2006
_chemical_formula_moiety 'C20 H40 K O8, C14 H16 '
_chemical_formula_sum 'C34 H56 K O8'
_chemical_formula_weight 631.89
_chemical_name_systematic
; 
 ? 
;
_space_group_IT_number 2
_space_group_name_Hall '-P 1'
_space_group_name_H-M_alt 'P -1'
_symmetry_cell_setting triclinic
_symmetry_space_group_name_Hall '-P 1'
_symmetry_space_group_name_H-M 'P -1'
_atom_sites_solution_hydrogens geom
_atom_sites_solution_primary direct
_atom_sites_solution_secondary difmap
_audit_creation_method SHELXL-97
_cell_angle_alpha 61.431(3)
_cell_angle_beta 73.013(3)
_cell_angle_gamma 87.878(3)
_cell_formula_units_Z 2
_cell_length_a 12.463(2)
_cell_length_b 12.800(2)
_cell_length_c 13.228(3)
_cell_measurement_reflns_used 3427
_cell_measurement_temperature 173(2)
_cell_measurement_theta_max 24.40
_cell_measurement_theta_min 2.28
_cell_volume 1759.2(6)
_computing_cell_refinement 'SAINT (Bruker, 2003)'
_computing_data_collection 'SMART (Bruker, 2003)'
_computing_data_reduction 'SAINT & SADABS (Bruker, 2003)'
_computing_molecular_graphics 'XP (Bruker, 1999)'
_computing_publication_material 'SHELXL, XCIF (Bruker, 1999)'
_computing_structure_refinement SHELXTL
_computing_structure_solution 'SHELXTL (Bruker, 2003)'
_diffrn_ambient_temperature 173(2)
_diffrn_measured_fraction_theta_full 0.993
_diffrn_measured_fraction_theta_max 0.971
_diffrn_measurement_device 'Bruker SMART'
_diffrn_measurement_method 'omega-scan, full sphere'
_diffrn_radiation_monochromator graphite
_diffrn_radiation_source 'fine-focus sealed tube'
_diffrn_radiation_type MoK\a
_diffrn_radiation_wavelength 0.71073
_diffrn_reflns_av_R_equivalents 0.0000
_diffrn_reflns_av_sigmaI/netI 0.1149
_diffrn_reflns_limit_h_max 17
_diffrn_reflns_limit_h_min -16
_diffrn_reflns_limit_k_max 18
_diffrn_reflns_limit_k_min -15
_diffrn_reflns_limit_l_max 18
_diffrn_reflns_limit_l_min 0
_diffrn_reflns_number 10245
_diffrn_reflns_theta_full 29.50
_diffrn_reflns_theta_max 30.30
_diffrn_reflns_theta_min 1.72
_diffrn_standards_decay_% 0
_diffrn_standards_interval_count 0
_diffrn_standards_interval_time 0
_diffrn_standards_number 0
_exptl_absorpt_coefficient_mu 0.197
_exptl_absorpt_correction_type none
_exptl_crystal_colour brown
_exptl_crystal_density_diffrn 1.193
_exptl_crystal_density_method 'not measured'
_exptl_crystal_description plate
_exptl_crystal_F_000 686
_exptl_crystal_size_max 0.30
_exptl_crystal_size_mid 0.20
_exptl_crystal_size_min 0.02
_refine_diff_density_max 0.429
_refine_diff_density_min -0.372
_refine_diff_density_rms 0.062
_refine_ls_extinction_method none
_refine_ls_goodness_of_fit_ref 0.836
_refine_ls_hydrogen_treatment constr
_refine_ls_matrix_type full
_refine_ls_number_parameters 395
_refine_ls_number_reflns 10245
_refine_ls_number_restraints 0
_refine_ls_restrained_S_all 0.836
_refine_ls_R_factor_all 0.1488
_refine_ls_R_factor_gt 0.0585
_refine_ls_shift/su_max 0.000
_refine_ls_shift/su_mean 0.000
_refine_ls_structure_factor_coef Fsqd
_refine_ls_weighting_details 'calc w=1/[\s^2^(Fo^2^)+(0.0615P)^2^+0.0000P] where P=(Fo^2^+2Fc^2^)/3'
_refine_ls_weighting_scheme calc
_refine_ls_wR_factor_gt 0.1166
_refine_ls_wR_factor_ref 0.1412
_reflns_number_gt 4426
_reflns_number_total 10245
_reflns_threshold_expression >2sigma(I)
_cod_data_source_file jo061695asi20060815_023019.cif
_cod_depositor_comments
;
The following automatic conversions were performed:
'_symmetry_cell_setting' value 'Triclinic' changed to 'triclinic'
according to '/home/saulius/struct/CIF-dictionaries/cif_core.dic'
dictionary named 'cif_core.dic' version 2.4.1 from 2010-06-29.

Automatic conversion script
Id: cif_fix_enum 1527 2010-12-29 10:47:43Z saulius 
;
_cod_original_sg_symbol_Hall '-P 1   '
_cod_database_code 4022147

loop_
_symmetry_equiv_pos_as_xyz
'x, y, z'
'-x, -y, -z'

loop_
_atom_site_label
_atom_site_type_symbol
_atom_site_fract_x
_atom_site_fract_y
_atom_site_fract_z
_atom_site_U_iso_or_equiv
_atom_site_adp_type
_atom_site_occupancy
_atom_site_symmetry_multiplicity
_atom_site_calc_flag
_atom_site_refinement_flags
K1 K 0.0000 0.5000 0.0000 0.03393(18) Uani 1 2 d S
O5 O -0.03846(14) 0.26133(13) 0.06536(14) 0.0422(4) Uani 1 1 d .
O6 O -0.21084(13) 0.40755(14) 0.01890(14) 0.0420(4) Uani 1 1 d .
O4 O 0.14780(14) 0.33787(14) 0.09780(14) 0.0426(4) Uani 1 1 d .
O8 O -0.07917(17) 0.46490(17) 0.22705(16) 0.0634(6) Uani 1 1 d .
C23 C 0.0191(2) 0.1793(2) 0.1420(2) 0.0482(7) Uani 1 1 d .
H23A H 0.0122 0.1013 0.1445 0.058 Uiso 1 1 calc R
H23B H -0.0143 0.1665 0.2254 0.058 Uiso 1 1 calc R
C24 C -0.1499(2) 0.2146(2) 0.0909(2) 0.0497(7) Uani 1 1 d .
H24A H -0.1957 0.1959 0.1738 0.060 Uiso 1 1 calc R
H24B H -0.1491 0.1398 0.0860 0.060 Uiso 1 1 calc R
C25 C -0.1999(2) 0.3053(2) 0.0011(2) 0.0493(7) Uani 1 1 d .
H25A H -0.1507 0.3291 -0.0822 0.059 Uiso 1 1 calc R
H25B H -0.2751 0.2711 0.0119 0.059 Uiso 1 1 calc R
C22 C 0.1392(2) 0.2289(2) 0.0943(2) 0.0487(7) Uani 1 1 d .
H22A H 0.1821 0.1706 0.1438 0.058 Uiso 1 1 calc R
H22B H 0.1717 0.2445 0.0098 0.058 Uiso 1 1 calc R
C21 C 0.2597(2) 0.3951(2) 0.0468(3) 0.0519(7) Uani 1 1 d .
H21A H 0.2880 0.4186 -0.0403 0.062 Uiso 1 1 calc R
H21B H 0.3094 0.3397 0.0881 0.062 Uiso 1 1 calc R
C26 C -0.2613(2) 0.4962(2) -0.0613(3) 0.0530(7) Uani 1 1 d .
H26A H -0.3402 0.4654 -0.0431 0.064 Uiso 1 1 calc R
H26B H -0.2192 0.5170 -0.1458 0.064 Uiso 1 1 calc R
C31 C -0.1095(2) 0.5633(2) 0.2488(2) 0.0513(7) Uani 1 1 d .
H31A H -0.1927 0.5605 0.2776 0.062 Uiso 1 1 calc R
H31B H -0.0780 0.6409 0.1740 0.062 Uiso 1 1 calc R
C32 C -0.0591(2) 0.5472(2) 0.3440(2) 0.0485(7) Uani 1 1 d .
H32A H -0.0992 0.5871 0.3899 0.058 Uiso 1 1 calc R
H32B H 0.0221 0.5788 0.3084 0.058 Uiso 1 1 calc R
C33 C -0.0759(2) 0.4139(2) 0.4226(2) 0.0574(7) Uani 1 1 d .
H33A H -0.1527 0.3858 0.4823 0.069 Uiso 1 1 calc R
H33B H -0.0192 0.3869 0.4661 0.069 Uiso 1 1 calc R
C34 C -0.0600(3) 0.3701(2) 0.3323(2) 0.0595(8) Uani 1 1 d .
H34A H 0.0176 0.3490 0.3119 0.071 Uiso 1 1 calc R
H34B H -0.1143 0.2981 0.3664 0.071 Uiso 1 1 calc R
K2 K 0.5000 0.0000 0.5000 0.03716(19) Uani 1 2 d S
O2 O 0.55158(14) 0.20482(13) 0.27022(14) 0.0427(4) Uani 1 1 d .
O1 O 0.55849(14) 0.21741(14) 0.47432(15) 0.0450(4) Uani 1 1 d .
O3 O 0.44982(13) -0.01187(14) 0.31001(14) 0.0433(4) Uani 1 1 d .
C15 C 0.6081(2) 0.2193(2) 0.5572(2) 0.0447(6) Uani 1 1 d .
H15A H 0.6085 0.2996 0.5506 0.054 Uiso 1 1 calc R
H15B H 0.6872 0.2014 0.5386 0.054 Uiso 1 1 calc R
C20 C 0.4588(2) -0.1278(2) 0.3187(2) 0.0460(6) Uani 1 1 d .
H20A H 0.5390 -0.1428 0.3021 0.055 Uiso 1 1 calc R
H20B H 0.4296 -0.1318 0.2584 0.055 Uiso 1 1 calc R
C16 C 0.6058(2) 0.3125(2) 0.3547(2) 0.0521(7) Uani 1 1 d .
H16A H 0.6852 0.3027 0.3211 0.063 Uiso 1 1 calc R
H16B H 0.6049 0.3899 0.3546 0.063 Uiso 1 1 calc R
O7 O 0.72305(17) -0.0380(2) 0.4595(2) 0.0820(7) Uani 1 1 d .
C17 C 0.5384(2) 0.3116(2) 0.2796(2) 0.0546(7) Uani 1 1 d .
H17A H 0.4577 0.3138 0.3173 0.066 Uiso 1 1 calc R
H17B H 0.5647 0.3829 0.1979 0.066 Uiso 1 1 calc R
C18 C 0.4919(2) 0.1978(2) 0.1970(2) 0.0485(7) Uani 1 1 d .
H18A H 0.5204 0.2665 0.1137 0.058 Uiso 1 1 calc R
H18B H 0.4105 0.2008 0.2305 0.058 Uiso 1 1 calc R
C19 C 0.5086(2) 0.0827(2) 0.1942(2) 0.0475(6) Uani 1 1 d .
H19A H 0.4792 0.0824 0.1325 0.057 Uiso 1 1 calc R
H19B H 0.5901 0.0734 0.1733 0.057 Uiso 1 1 calc R
C27 C 0.7965(2) -0.0172(3) 0.5116(3) 0.0680(9) Uani 1 1 d .
H27A H 0.7537 -0.0112 0.5842 0.082 Uiso 1 1 calc R
H27B H 0.8480 0.0579 0.4530 0.082 Uiso 1 1 calc R
C30 C 0.7701(3) -0.1131(3) 0.4103(3) 0.0728(9) Uani 1 1 d .
H30A H 0.7926 -0.0681 0.3207 0.087 Uiso 1 1 calc R
H30B H 0.7144 -0.1827 0.4401 0.087 Uiso 1 1 calc R
C29 C 0.8705(3) -0.1536(3) 0.4513(3) 0.0926(12) Uani 1 1 d .
H29A H 0.8704 -0.2411 0.4834 0.111 Uiso 1 1 calc R
H29B H 0.9411 -0.1123 0.3833 0.111 Uiso 1 1 calc R
C28 C 0.8619(3) -0.1232(3) 0.5457(4) 0.0925(12) Uani 1 1 d .
H28A H 0.9376 -0.1016 0.5453 0.111 Uiso 1 1 calc R
H28B H 0.8208 -0.1903 0.6267 0.111 Uiso 1 1 calc R
C8 C 0.9645(2) 0.95099(19) 0.0559(2) 0.0342(5) Uani 1 1 d .
C9 C 1.0142(2) 0.88253(19) 0.1465(2) 0.0377(6) Uani 1 1 d .
H9 H 0.9687 0.8169 0.2198 0.045 Uiso 1 1 calc R
C11 C 1.1959(2) 0.9994(2) 0.0267(2) 0.0384(6) Uani 1 1 d .
C10 C 1.1266(2) 0.9060(2) 0.1342(2) 0.0382(6) Uani 1 1 d .
C12 C 1.1500(2) 1.0690(2) -0.0668(2) 0.0370(6) Uani 1 1 d .
H12 H 1.1979 1.1321 -0.1404 0.044 Uiso 1 1 calc R
C14 C 1.3176(2) 1.0305(2) 0.0095(2) 0.0516(7) Uani 1 1 d .
H14A H 1.3211 1.0598 0.0648 0.077 Uiso 1 1 calc R
H14B H 1.3540 1.0930 -0.0744 0.077 Uiso 1 1 calc R
H14C H 1.3567 0.9590 0.0268 0.077 Uiso 1 1 calc R
C13 C 1.1712(2) 0.8315(2) 0.2390(2) 0.0550(7) Uani 1 1 d .
H13A H 1.2384 0.7980 0.2115 0.083 Uiso 1 1 calc R
H13B H 1.1129 0.7661 0.3041 0.083 Uiso 1 1 calc R
H13C H 1.1913 0.8821 0.2692 0.083 Uiso 1 1 calc R
C5 C 0.63569(19) 0.5538(2) 0.5007(2) 0.0372(6) Uani 1 1 d .
H5 H 0.7011 0.6091 0.4448 0.045 Uiso 1 1 calc R
C2 C 0.4462(2) 0.39494(19) 0.6660(2) 0.0349(5) Uani 1 1 d .
H2 H 0.3807 0.3408 0.7239 0.042 Uiso 1 1 calc R
C1 C 0.45056(18) 0.45838(19) 0.5433(2) 0.0321(5) Uani 1 1 d .
C4 C 0.6293(2) 0.4883(2) 0.6226(2) 0.0383(6) Uani 1 1 d .
C3 C 0.5343(2) 0.4083(2) 0.7061(2) 0.0376(6) Uani 1 1 d .
C6 C 0.5223(2) 0.3382(2) 0.8392(2) 0.0496(7) Uani 1 1 d .
H6A H 0.5837 0.2880 0.8509 0.074 Uiso 1 1 calc R
H6B H 0.4495 0.2872 0.8835 0.074 Uiso 1 1 calc R
H6C H 0.5259 0.3938 0.8698 0.074 Uiso 1 1 calc R
C7 C 0.7264(2) 0.5081(3) 0.6606(2) 0.0535(7) Uani 1 1 d .
H7A H 0.7079 0.5627 0.6939 0.080 Uiso 1 1 calc R
H7B H 0.7947 0.5431 0.5901 0.080 Uiso 1 1 calc R
H7C H 0.7395 0.4312 0.7224 0.080 Uiso 1 1 calc R

loop_
_atom_site_aniso_label
_atom_site_aniso_U_11
_atom_site_aniso_U_22
_atom_site_aniso_U_33
_atom_site_aniso_U_23
_atom_site_aniso_U_13
_atom_site_aniso_U_12
K1 0.0459(4) 0.0240(4) 0.0430(4) -0.0226(3) -0.0183(3) 0.0085(3)
O5 0.0519(11) 0.0263(9) 0.0520(10) -0.0231(8) -0.0137(8) 0.0041(8)
O6 0.0525(11) 0.0353(9) 0.0477(10) -0.0263(8) -0.0180(8) 0.0051(8)
O4 0.0506(11) 0.0330(9) 0.0551(11) -0.0284(8) -0.0200(9) 0.0135(8)
O8 0.0990(16) 0.0558(12) 0.0534(12) -0.0394(10) -0.0280(11) 0.0300(11)
C23 0.077(2) 0.0245(13) 0.0487(16) -0.0220(12) -0.0208(15) 0.0124(13)
C24 0.0584(18) 0.0301(13) 0.0631(17) -0.0314(13) -0.0062(14) -0.0024(12)
C25 0.0483(16) 0.0509(16) 0.0651(18) -0.0437(15) -0.0115(14) -0.0034(13)
C22 0.0694(19) 0.0332(14) 0.0570(17) -0.0293(13) -0.0274(14) 0.0248(13)
C21 0.0452(17) 0.0479(16) 0.0667(18) -0.0263(15) -0.0274(14) 0.0178(13)
C26 0.0564(18) 0.0523(17) 0.0603(18) -0.0284(15) -0.0296(15) 0.0020(14)
C31 0.0662(18) 0.0463(16) 0.0493(16) -0.0294(14) -0.0198(14) 0.0227(14)
C32 0.0515(16) 0.0494(17) 0.0471(16) -0.0264(14) -0.0138(13) 0.0078(13)
C33 0.068(2) 0.0548(18) 0.0480(17) -0.0219(15) -0.0226(15) 0.0090(15)
C34 0.070(2) 0.0379(16) 0.0576(18) -0.0193(14) -0.0098(15) 0.0086(14)
K2 0.0479(5) 0.0250(4) 0.0457(4) -0.0203(3) -0.0196(4) 0.0084(3)
O2 0.0556(11) 0.0284(9) 0.0497(10) -0.0224(8) -0.0189(8) 0.0115(8)
O1 0.0588(11) 0.0304(9) 0.0477(10) -0.0228(8) -0.0122(9) 0.0018(8)
O3 0.0533(11) 0.0354(9) 0.0466(10) -0.0269(8) -0.0111(8) 0.0057(8)
C15 0.0494(16) 0.0362(14) 0.0635(18) -0.0361(14) -0.0177(14) 0.0091(12)
C20 0.0546(16) 0.0462(15) 0.0576(17) -0.0393(14) -0.0209(14) 0.0129(13)
C16 0.0715(19) 0.0263(13) 0.0560(17) -0.0252(13) -0.0067(15) -0.0001(13)
O7 0.0670(14) 0.0969(17) 0.132(2) -0.0870(17) -0.0468(14) 0.0449(13)
C17 0.082(2) 0.0238(13) 0.0514(16) -0.0180(12) -0.0129(15) 0.0151(13)
C18 0.0581(17) 0.0408(15) 0.0399(15) -0.0135(12) -0.0174(13) 0.0078(13)
C19 0.0525(16) 0.0530(17) 0.0409(15) -0.0249(14) -0.0157(13) 0.0011(13)
C27 0.0557(19) 0.059(2) 0.102(3) -0.0543(19) -0.0176(18) 0.0125(15)
C30 0.085(2) 0.068(2) 0.081(2) -0.0512(19) -0.0227(19) 0.0214(18)
C29 0.114(3) 0.090(3) 0.087(3) -0.054(2) -0.037(2) 0.066(2)
C28 0.090(3) 0.086(3) 0.131(3) -0.069(3) -0.050(2) 0.042(2)
C8 0.0474(15) 0.0243(12) 0.0394(13) -0.0225(10) -0.0128(11) 0.0052(10)
C9 0.0544(16) 0.0233(12) 0.0374(13) -0.0179(11) -0.0118(12) 0.0050(11)
C11 0.0468(15) 0.0348(13) 0.0501(15) -0.0330(13) -0.0163(12) 0.0105(11)
C10 0.0517(16) 0.0306(13) 0.0421(14) -0.0232(12) -0.0192(12) 0.0136(12)
C12 0.0483(15) 0.0258(12) 0.0396(14) -0.0214(11) -0.0074(12) 0.0013(11)
C14 0.0516(17) 0.0531(17) 0.0667(18) -0.0421(15) -0.0187(14) 0.0128(13)
C13 0.0671(19) 0.0484(16) 0.0563(17) -0.0279(14) -0.0256(15) 0.0166(14)
C5 0.0376(14) 0.0364(13) 0.0461(15) -0.0288(12) -0.0093(11) 0.0046(11)
C2 0.0418(14) 0.0276(12) 0.0386(13) -0.0213(11) -0.0082(11) 0.0060(10)
C1 0.0378(13) 0.0271(12) 0.0424(14) -0.0255(11) -0.0133(10) 0.0107(9)
C4 0.0402(14) 0.0441(14) 0.0480(15) -0.0340(13) -0.0178(12) 0.0134(12)
C3 0.0467(15) 0.0354(13) 0.0418(14) -0.0264(12) -0.0168(12) 0.0150(12)
C6 0.0616(18) 0.0495(16) 0.0474(16) -0.0289(14) -0.0222(13) 0.0176(14)
C7 0.0529(17) 0.0696(19) 0.0582(17) -0.0435(16) -0.0234(14) 0.0118(14)

loop_
_atom_type_symbol
_atom_type_description
_atom_type_scat_dispersion_real
_atom_type_scat_dispersion_imag
_atom_type_scat_source
C C 0.0033 0.0016 'International Tables Vol C Tables 4.2.6.8 and 6.1.1.4'
H H 0.0000 0.0000 'International Tables Vol C Tables 4.2.6.8 and 6.1.1.4'
O O 0.0106 0.0060 'International Tables Vol C Tables 4.2.6.8 and 6.1.1.4'
K K 0.2009 0.2494 'International Tables Vol C Tables 4.2.6.8 and 6.1.1.4'

loop_
_geom_angle_atom_site_label_1
_geom_angle_atom_site_label_2
_geom_angle_atom_site_label_3
_geom_angle
_geom_angle_site_symmetry_1
_geom_angle_site_symmetry_3
O8 K1 O8 180.00(9) 2_565 .
O8 K1 O5 84.73(5) 2_565 .
O8 K1 O5 95.27(5) . .
O8 K1 O5 95.27(5) 2_565 2_565
O8 K1 O5 84.73(5) . 2_565
O5 K1 O5 180.000(19) . 2_565
O8 K1 O4 97.84(5) 2_565 .
O8 K1 O4 82.16(5) . .
O5 K1 O4 59.58(5) . .
O5 K1 O4 120.42(5) 2_565 .
O8 K1 O4 82.16(5) 2_565 2_565
O8 K1 O4 97.84(5) . 2_565
O5 K1 O4 120.42(5) . 2_565
O5 K1 O4 59.58(5) 2_565 2_565
O4 K1 O4 180.00(7) . 2_565
O8 K1 O6 91.28(5) 2_565 2_565
O8 K1 O6 88.72(5) . 2_565
O5 K1 O6 119.67(5) . 2_565
O5 K1 O6 60.33(5) 2_565 2_565
O4 K1 O6 61.51(5) . 2_565
O4 K1 O6 118.49(5) 2_565 2_565
O8 K1 O6 88.72(5) 2_565 .
O8 K1 O6 91.28(5) . .
O5 K1 O6 60.33(5) . .
O5 K1 O6 119.67(5) 2_565 .
O4 K1 O6 118.49(5) . .
O4 K1 O6 61.51(5) 2_565 .
O6 K1 O6 180.00(7) 2_565 .
C24 O5 C23 113.30(18) . .
C24 O5 K1 117.65(13) . .
C23 O5 K1 117.43(13) . .
C26 O6 C25 111.68(19) . .
C26 O6 K1 111.64(14) . .
C25 O6 K1 110.66(13) . .
C21 O4 C22 112.78(19) . .
C21 O4 K1 110.73(13) . .
C22 O4 K1 114.55(13) . .
C34 O8 C31 108.64(19) . .
C34 O8 K1 126.98(15) . .
C31 O8 K1 120.63(15) . .
O5 C23 C22 108.5(2) . .
O5 C23 H23A 110.0 . .
C22 C23 H23A 110.0 . .
O5 C23 H23B 110.0 . .
C22 C23 H23B 110.0 . .
H23A C23 H23B 108.4 . .
O5 C24 C25 108.7(2) . .
O5 C24 H24A 109.9 . .
C25 C24 H24A 109.9 . .
O5 C24 H24B 109.9 . .
C25 C24 H24B 109.9 . .
H24A C24 H24B 108.3 . .
O6 C25 C24 108.6(2) . .
O6 C25 H25A 110.0 . .
C24 C25 H25A 110.0 . .
O6 C25 H25B 110.0 . .
C24 C25 H25B 110.0 . .
H25A C25 H25B 108.4 . .
O4 C22 C23 109.12(19) . .
O4 C22 H22A 109.9 . .
C23 C22 H22A 109.9 . .
O4 C22 H22B 109.9 . .
C23 C22 H22B 109.9 . .
H22A C22 H22B 108.3 . .
O4 C21 C26 108.9(2) . 2_565
O4 C21 H21A 109.9 . .
C26 C21 H21A 109.9 2_565 .
O4 C21 H21B 109.9 . .
C26 C21 H21B 109.9 2_565 .
H21A C21 H21B 108.3 . .
O6 C26 C21 109.0(2) . 2_565
O6 C26 H26A 109.9 . .
C21 C26 H26A 109.9 2_565 .
O6 C26 H26B 109.9 . .
C21 C26 H26B 109.9 2_565 .
H26A C26 H26B 108.3 . .
O8 C31 C32 104.6(2) . .
O8 C31 H31A 110.8 . .
C32 C31 H31A 110.8 . .
O8 C31 H31B 110.8 . .
C32 C31 H31B 110.8 . .
H31A C31 H31B 108.9 . .
C31 C32 C33 102.3(2) . .
C31 C32 H32A 111.3 . .
C33 C32 H32A 111.3 . .
C31 C32 H32B 111.3 . .
C33 C32 H32B 111.3 . .
H32A C32 H32B 109.2 . .
C32 C33 C34 102.7(2) . .
C32 C33 H33A 111.2 . .
C34 C33 H33A 111.2 . .
C32 C33 H33B 111.2 . .
C34 C33 H33B 111.2 . .
H33A C33 H33B 109.1 . .
O8 C34 C33 107.1(2) . .
O8 C34 H34A 110.3 . .
C33 C34 H34A 110.3 . .
O8 C34 H34B 110.3 . .
C33 C34 H34B 110.3 . .
H34A C34 H34B 108.5 . .
O1 K2 O1 180.00(7) 2_656 .
O1 K2 O7 90.78(6) 2_656 .
O1 K2 O7 89.22(6) . .
O1 K2 O7 89.22(6) 2_656 2_656
O1 K2 O7 90.78(6) . 2_656
O7 K2 O7 180.0 . 2_656
O1 K2 O2 60.79(5) 2_656 2_656
O1 K2 O2 119.21(5) . 2_656
O7 K2 O2 89.00(6) . 2_656
O7 K2 O2 91.00(6) 2_656 2_656
O1 K2 O2 119.21(5) 2_656 .
O1 K2 O2 60.79(5) . .
O7 K2 O2 91.00(6) . .
O7 K2 O2 89.00(6) 2_656 .
O2 K2 O2 180.0 2_656 .
O1 K2 O3 59.91(5) 2_656 .
O1 K2 O3 120.09(5) . .
O7 K2 O3 102.19(6) . .
O7 K2 O3 77.81(6) 2_656 .
O2 K2 O3 119.59(5) 2_656 .
O2 K2 O3 60.41(5) . .
O1 K2 O3 120.09(5) 2_656 2_656
O1 K2 O3 59.91(5) . 2_656
O7 K2 O3 77.81(6) . 2_656
O7 K2 O3 102.19(6) 2_656 2_656
O2 K2 O3 60.41(5) 2_656 2_656
O2 K2 O3 119.59(5) . 2_656
O3 K2 O3 180.0 . 2_656
C18 O2 C17 112.55(19) . .
C18 O2 K2 112.94(13) . .
C17 O2 K2 111.26(14) . .
C16 O1 C15 113.19(19) . .
C16 O1 K2 116.89(13) . .
C15 O1 K2 118.27(13) . .
C19 O3 C20 113.24(18) . .
C19 O3 K2 113.22(13) . .
C20 O3 K2 112.75(13) . .
O1 C15 C20 108.4(2) . 2_656
O1 C15 H15A 110.0 . .
C20 C15 H15A 110.0 2_656 .
O1 C15 H15B 110.0 . .
C20 C15 H15B 110.0 2_656 .
H15A C15 H15B 108.4 . .
O3 C20 C15 108.34(19) . 2_656
O3 C20 H20A 110.0 . .
C15 C20 H20A 110.0 2_656 .
O3 C20 H20B 110.0 . .
C15 C20 H20B 110.0 2_656 .
H20A C20 H20B 108.4 . .
O1 C16 C17 108.7(2) . .
O1 C16 H16A 109.9 . .
C17 C16 H16A 109.9 . .
O1 C16 H16B 109.9 . .
C17 C16 H16B 109.9 . .
H16A C16 H16B 108.3 . .
C27 O7 C30 109.1(2) . .
C27 O7 K2 125.88(17) . .
C30 O7 K2 122.80(18) . .
O2 C17 C16 108.6(2) . .
O2 C17 H17A 110.0 . .
C16 C17 H17A 110.0 . .
O2 C17 H17B 110.0 . .
C16 C17 H17B 110.0 . .
H17A C17 H17B 108.3 . .
O2 C18 C19 108.9(2) . .
O2 C18 H18A 109.9 . .
C19 C18 H18A 109.9 . .
O2 C18 H18B 109.9 . .
C19 C18 H18B 109.9 . .
H18A C18 H18B 108.3 . .
O3 C19 C18 107.9(2) . .
O3 C19 H19A 110.1 . .
C18 C19 H19A 110.1 . .
O3 C19 H19B 110.1 . .
C18 C19 H19B 110.1 . .
H19A C19 H19B 108.4 . .
O7 C27 C28 105.3(3) . .
O7 C27 H27A 110.7 . .
C28 C27 H27A 110.7 . .
O7 C27 H27B 110.7 . .
C28 C27 H27B 110.7 . .
H27A C27 H27B 108.8 . .
O7 C30 C29 106.2(3) . .
O7 C30 H30A 110.5 . .
C29 C30 H30A 110.5 . .
O7 C30 H30B 110.5 . .
C29 C30 H30B 110.5 . .
H30A C30 H30B 108.7 . .
C28 C29 C30 106.0(3) . .
C28 C29 H29A 110.5 . .
C30 C29 H29A 110.5 . .
C28 C29 H29B 110.5 . .
C30 C29 H29B 110.5 . .
H29A C29 H29B 108.7 . .
C29 C28 C27 102.7(3) . .
C29 C28 H28A 111.2 . .
C27 C28 H28A 111.2 . .
C29 C28 H28B 111.2 . .
C27 C28 H28B 111.2 . .
H28A C28 H28B 109.1 . .
C9 C8 C12 124.6(2) . 2_775
C9 C8 C8 117.6(3) . 2_775
C12 C8 C8 117.8(3) 2_775 2_775
C10 C9 C8 123.3(2) . .
C10 C9 H9 118.4 . .
C8 C9 H9 118.4 . .
C10 C11 C12 119.0(2) . .
C10 C11 C14 121.8(2) . .
C12 C11 C14 119.2(2) . .
C11 C10 C9 119.6(2) . .
C11 C10 C13 120.8(2) . .
C9 C10 C13 119.6(2) . .
C11 C12 C8 122.8(2) . 2_775
C11 C12 H12 118.6 . .
C8 C12 H12 118.6 2_775 .
C11 C14 H14A 109.5 . .
C11 C14 H14B 109.5 . .
H14A C14 H14B 109.5 . .
C11 C14 H14C 109.5 . .
H14A C14 H14C 109.5 . .
H14B C14 H14C 109.5 . .
C10 C13 H13A 109.5 . .
C10 C13 H13B 109.5 . .
H13A C13 H13B 109.5 . .
C10 C13 H13C 109.5 . .
H13A C13 H13C 109.5 . .
H13B C13 H13C 109.5 . .
C4 C5 C1 122.9(2) . 2_666
C4 C5 H5 118.5 . .
C1 C5 H5 118.5 2_666 .
C3 C2 C1 122.8(2) . .
C3 C2 H2 118.6 . .
C1 C2 H2 118.6 . .
C5 C1 C2 124.4(2) 2_666 .
C5 C1 C1 117.5(3) 2_666 2_666
C2 C1 C1 118.1(2) . 2_666
C3 C4 C5 119.8(2) . .
C3 C4 C7 121.4(2) . .
C5 C4 C7 118.8(2) . .
C4 C3 C2 118.9(2) . .
C4 C3 C6 121.6(2) . .
C2 C3 C6 119.5(2) . .
C3 C6 H6A 109.5 . .
C3 C6 H6B 109.5 . .
H6A C6 H6B 109.5 . .
C3 C6 H6C 109.5 . .
H6A C6 H6C 109.5 . .
H6B C6 H6C 109.5 . .
C4 C7 H7A 109.5 . .
C4 C7 H7B 109.5 . .
H7A C7 H7B 109.5 . .
C4 C7 H7C 109.5 . .
H7A C7 H7C 109.5 . .
H7B C7 H7C 109.5 . .

loop_
_geom_bond_atom_site_label_1
_geom_bond_atom_site_label_2
_geom_bond_distance
_geom_bond_site_symmetry_2
K1 O8 2.6846(18) 2_565
K1 O8 2.6846(18) .
K1 O5 2.7659(16) .
K1 O5 2.7659(16) 2_565
K1 O4 2.8134(15) .
K1 O4 2.8134(15) 2_565
K1 O6 2.8163(16) 2_565
K1 O6 2.8163(16) .
O5 C24 1.413(3) .
O5 C23 1.413(3) .
O6 C26 1.412(3) .
O6 C25 1.432(3) .
O4 C21 1.411(3) .
O4 C22 1.426(3) .
O8 C34 1.423(3) .
O8 C31 1.435(3) .
C23 C22 1.476(3) .
C23 H23A 0.9900 .
C23 H23B 0.9900 .
C24 C25 1.486(3) .
C24 H24A 0.9900 .
C24 H24B 0.9900 .
C25 H25A 0.9900 .
C25 H25B 0.9900 .
C22 H22A 0.9900 .
C22 H22B 0.9900 .
C21 C26 1.494(4) 2_565
C21 H21A 0.9900 .
C21 H21B 0.9900 .
C26 C21 1.494(4) 2_565
C26 H26A 0.9900 .
C26 H26B 0.9900 .
C31 C32 1.493(3) .
C31 H31A 0.9900 .
C31 H31B 0.9900 .
C32 C33 1.496(3) .
C32 H32A 0.9900 .
C32 H32B 0.9900 .
C33 C34 1.508(4) .
C33 H33A 0.9900 .
C33 H33B 0.9900 .
C34 H34A 0.9900 .
C34 H34B 0.9900 .
K2 O1 2.7372(16) 2_656
K2 O1 2.7372(16) .
K2 O7 2.744(2) .
K2 O7 2.744(2) 2_656
K2 O2 2.8084(16) 2_656
K2 O2 2.8084(16) .
K2 O3 2.8322(16) .
K2 O3 2.8322(16) 2_656
O2 C18 1.417(3) .
O2 C17 1.429(3) .
O1 C16 1.414(3) .
O1 C15 1.416(3) .
O3 C19 1.409(3) .
O3 C20 1.436(3) .
C15 C20 1.482(3) 2_656
C15 H15A 0.9900 .
C15 H15B 0.9900 .
C20 C15 1.482(3) 2_656
C20 H20A 0.9900 .
C20 H20B 0.9900 .
C16 C17 1.481(4) .
C16 H16A 0.9900 .
C16 H16B 0.9900 .
O7 C27 1.396(3) .
O7 C30 1.423(3) .
C17 H17A 0.9900 .
C17 H17B 0.9900 .
C18 C19 1.496(4) .
C18 H18A 0.9900 .
C18 H18B 0.9900 .
C19 H19A 0.9900 .
C19 H19B 0.9900 .
C27 C28 1.502(4) .
C27 H27A 0.9900 .
C27 H27B 0.9900 .
C30 C29 1.486(4) .
C30 H30A 0.9900 .
C30 H30B 0.9900 .
C29 C28 1.452(5) .
C29 H29A 0.9900 .
C29 H29B 0.9900 .
C28 H28A 0.9900 .
C28 H28B 0.9900 .
C8 C9 1.406(3) .
C8 C12 1.411(3) 2_775
C8 C8 1.445(4) 2_775
C9 C10 1.389(3) .
C9 H9 0.9500 .
C11 C10 1.389(3) .
C11 C12 1.404(3) .
C11 C14 1.506(3) .
C10 C13 1.513(3) .
C12 C8 1.411(3) 2_775
C12 H12 0.9500 .
C14 H14A 0.9800 .
C14 H14B 0.9800 .
C14 H14C 0.9800 .
C13 H13A 0.9800 .
C13 H13B 0.9800 .
C13 H13C 0.9800 .
C5 C4 1.395(3) .
C5 C1 1.408(3) 2_666
C5 H5 0.9500 .
C2 C3 1.399(3) .
C2 C1 1.411(3) .
C2 H2 0.9500 .
C1 C5 1.408(3) 2_666
C1 C1 1.439(4) 2_666
C4 C3 1.384(3) .
C4 C7 1.511(3) .
C3 C6 1.507(3) .
C6 H6A 0.9800 .
C6 H6B 0.9800 .
C6 H6C 0.9800 .
C7 H7A 0.9800 .
C7 H7B 0.9800 .
C7 H7C 0.9800 .
